data_2217749
loop_
_publ_author_name
'Hwang, In-Chul'
'Ha, Kwang'

_publ_section_title
;Diacetato[<i>N</i>,<i>N</i>'-bis(2-pyridylmethylidene)cyclohexane-1,2-diamine]manganese(II)
 hexahydrate
;
_journal_issue 3
_journal_name_full 'Acta Crystallographica Section E'
_journal_page_first m453
_journal_paper_doi 10.1107/S160053680800353X
_journal_volume 64
_journal_year 2008
_chemical_formula_iupac '[Mn(C2 H3 O2)2 (C18 H20 N4)], 6H2 O'
_chemical_formula_moiety 'C22 H26 Mn N4 O4, 6(H2 O)'
_chemical_formula_sum 'C22 H38 Mn N4 O10'
_chemical_formula_weight 573.50
_chemical_name_systematic
;
Diacetato[N,N'-bis(2-pyridylmethylidene)cyclohexane-1,2-diamine]manganese(II)
hexahydrate
;
_space_group_IT_number 2
_symmetry_cell_setting triclinic
_symmetry_space_group_name_Hall '-P 1'
_symmetry_space_group_name_H-M 'P -1'
_atom_sites_solution_hydrogens geom
_atom_sites_solution_primary direct
_atom_sites_solution_secondary difmap
_cell_angle_alpha 79.0490(10)
_cell_angle_beta 85.1950(10)
_cell_angle_gamma 71.4840(10)
_cell_formula_units_Z 2
_cell_length_a 8.5124(5)
_cell_length_b 11.6768(7)
_cell_length_c 15.1971(10)
_cell_measurement_reflns_used 5115
_cell_measurement_temperature 243(2)
_cell_measurement_theta_max 26.366
_cell_measurement_theta_min 2.497
_cell_volume 1405.83(15)
_computing_cell_refinement 'SAINT (Bruker, 2000)'
_computing_data_collection 'SMART (Bruker, 2000)'
_computing_data_reduction 'SAINT (Bruker, 2000)'
_computing_molecular_graphics 'ORTEP-3 (Farrugia, 1997) and PLATON (Spek, 2003)'
_computing_publication_material 'SHELXL97 (Sheldrick, 2008)'
_computing_structure_refinement 'SHELXL97 (Sheldrick, 2008)'
_computing_structure_solution 'SHELXS97 (Sheldrick, 2008)'
_diffrn_ambient_temperature 243(2)
_diffrn_measured_fraction_theta_full 0.989
_diffrn_measured_fraction_theta_max 0.989
_diffrn_measurement_device_type 'Bruker SMART 1000 CCD'
_diffrn_measurement_method '\f and \w'
_diffrn_radiation_monochromator graphite
_diffrn_radiation_source 'fine-focus sealed tube'
_diffrn_radiation_type 'Mo K\a'
_diffrn_radiation_wavelength 0.71073
_diffrn_reflns_av_R_equivalents 0.0145
_diffrn_reflns_av_sigmaI/netI 0.0313
_diffrn_reflns_limit_h_max 10
_diffrn_reflns_limit_h_min -10
_diffrn_reflns_limit_k_max 11
_diffrn_reflns_limit_k_min -14
_diffrn_reflns_limit_l_max 15
_diffrn_reflns_limit_l_min -19
_diffrn_reflns_number 11880
_diffrn_reflns_theta_full 26.40
_diffrn_reflns_theta_max 26.40
_diffrn_reflns_theta_min 2.11
_diffrn_standards_decay_% 0
_diffrn_standards_interval_count 0
_diffrn_standards_interval_time 0
_diffrn_standards_number 0
_exptl_absorpt_coefficient_mu 0.526
_exptl_absorpt_correction_T_max 0.900
_exptl_absorpt_correction_T_min 0.824
_exptl_absorpt_correction_type multi-scan
_exptl_absorpt_process_details '(SADABS; Bruker, 2000)'
_exptl_crystal_colour yellow
_exptl_crystal_density_diffrn 1.355
_exptl_crystal_density_method 'not measured'
_exptl_crystal_description plate
_exptl_crystal_F_000 606
_exptl_crystal_size_max 0.25
_exptl_crystal_size_mid 0.25
_exptl_crystal_size_min 0.20
_refine_diff_density_max 0.441
_refine_diff_density_min -0.204
_refine_ls_extinction_method none
_refine_ls_goodness_of_fit_ref 1.019
_refine_ls_hydrogen_treatment constr
_refine_ls_matrix_type full
_refine_ls_number_parameters 348
_refine_ls_number_reflns 5710
_refine_ls_number_restraints 0
_refine_ls_restrained_S_all 1.019
_refine_ls_R_factor_all 0.0490
_refine_ls_R_factor_gt 0.0396
_refine_ls_shift/su_max 0.000
_refine_ls_shift/su_mean 0.000
_refine_ls_structure_factor_coef Fsqd
_refine_ls_weighting_details 'calc w=1/[\s^2^(Fo^2^)+(0.0678P)^2^] where P=(Fo^2^+2Fc^2^)/3'
_refine_ls_weighting_scheme calc
_refine_ls_wR_factor_gt 0.1068
_refine_ls_wR_factor_ref 0.1107
_reflns_number_gt 4641
_reflns_number_total 5710
_reflns_threshold_expression I>2\s(I)
_cod_data_source_file dn2316.cif
_cod_data_source_block I
_cod_database_code 2217749
_cod_database_fobs_code 2217749

loop_
_symmetry_equiv_pos_as_xyz
'x, y, z'
'-x, -y, -z'

loop_
_atom_site_type_symbol
_atom_site_label
_atom_site_fract_x
_atom_site_fract_y
_atom_site_fract_z
_atom_site_U_iso_or_equiv
_atom_site_adp_type
_atom_site_calc_flag
_atom_site_refinement_flags
_atom_site_occupancy
Mn Mn 0.10542(3) 0.36835(2) 0.246905(18) 0.03241(11) Uani d . 1
O O1 -0.00485(18) 0.21992(14) 0.23912(11) 0.0489(4) Uani d . 1
O O2 -0.17312(19) 0.40053(14) 0.18729(11) 0.0521(4) Uani d . 1
O O3 0.30084(18) 0.22868(14) 0.34637(10) 0.0485(4) Uani d . 1
O O4 0.33692(17) 0.40494(13) 0.29163(10) 0.0447(3) Uani d . 1
N N1 0.2970(2) 0.26036(15) 0.14149(11) 0.0376(4) Uani d . 1
N N2 0.1216(2) 0.49712(14) 0.11176(11) 0.0376(4) Uani d . 1
N N3 -0.0140(2) 0.56946(14) 0.26365(11) 0.0394(4) Uani d . 1
N N4 -0.0488(2) 0.38102(15) 0.38548(11) 0.0395(4) Uani d . 1
C C1 0.3813(3) 0.14166(18) 0.15517(15) 0.0430(5) Uani d . 1
H H1 0.3627 0.0930 0.2094 0.052 Uiso calc R 1
C C2 0.4955(3) 0.0858(2) 0.09360(16) 0.0472(5) Uani d . 1
H H2 0.5521 0.0013 0.1059 0.057 Uiso calc R 1
C C3 0.5244(3) 0.1557(2) 0.01452(16) 0.0488(5) Uani d . 1
H H3 0.6011 0.1200 -0.0284 0.059 Uiso calc R 1
C C4 0.4383(3) 0.2801(2) -0.00113(14) 0.0442(5) Uani d . 1
H H4 0.4565 0.3304 -0.0545 0.053 Uiso calc R 1
C C5 0.3251(2) 0.32855(18) 0.06336(13) 0.0364(4) Uani d . 1
C C6 0.2242(3) 0.45858(18) 0.05085(13) 0.0416(5) Uani d . 1
H H6 0.2361 0.5124 -0.0019 0.050 Uiso calc R 1
C C7 0.0127(3) 0.62390(18) 0.10445(14) 0.0421(5) Uani d . 1
H H7 -0.1019 0.6233 0.0986 0.051 Uiso calc R 1
C C8 0.0499(3) 0.71342(19) 0.02540(15) 0.0518(6) Uani d . 1
H H8A 0.0345 0.6888 -0.0306 0.062 Uiso calc R 1
H H8B 0.1658 0.7111 0.0268 0.062 Uiso calc R 1
C C9 -0.0627(3) 0.8432(2) 0.02776(17) 0.0600(6) Uani d . 1
H H9A -0.0326 0.8997 -0.0221 0.072 Uiso calc R 1
H H9B -0.1778 0.8473 0.0205 0.072 Uiso calc R 1
C C10 -0.0483(3) 0.8819(2) 0.11493(18) 0.0613(7) Uani d . 1
H H10A -0.1237 0.9650 0.1156 0.074 Uiso calc R 1
H H10B 0.0650 0.8831 0.1204 0.074 Uiso calc R 1
C C11 -0.0909(3) 0.79408(19) 0.19376(16) 0.0533(6) Uani d . 1
H H11A -0.0782 0.8195 0.2499 0.064 Uiso calc R 1
H H11B -0.2067 0.7973 0.1904 0.064 Uiso calc R 1
C C12 0.0206(3) 0.66403(18) 0.19347(14) 0.0448(5) Uani d . 1
H H12 0.1359 0.6625 0.2003 0.054 Uiso calc R 1
C C13 -0.1067(3) 0.59486(19) 0.33081(14) 0.0476(5) Uani d . 1
H H13 -0.1608 0.6770 0.3365 0.057 Uiso calc R 1
C C14 -0.1294(3) 0.49444(19) 0.40028(14) 0.0428(5) Uani d . 1
C C15 -0.2256(3) 0.5172(2) 0.47669(16) 0.0625(7) Uani d . 1
H H15 -0.2823 0.5981 0.4845 0.075 Uiso calc R 1
C C16 -0.2375(3) 0.4208(2) 0.54085(16) 0.0628(7) Uani d . 1
H H16 -0.3011 0.4344 0.5937 0.075 Uiso calc R 1
C C17 -0.1552(3) 0.3041(2) 0.52677(15) 0.0542(6) Uani d . 1
H H17 -0.1617 0.2360 0.5696 0.065 Uiso calc R 1
C C18 -0.0623(3) 0.2882(2) 0.44841(15) 0.0478(5) Uani d . 1
H H18 -0.0059 0.2078 0.4391 0.057 Uiso calc R 1
C C19 -0.1417(3) 0.2873(2) 0.20639(13) 0.0395(5) Uani d . 1
C C20 -0.2647(3) 0.2269(2) 0.18806(15) 0.0492(5) Uani d . 1
H H20A -0.3731 0.2876 0.1794 0.074 Uiso calc R 1
H H20B -0.2702 0.1633 0.2385 0.074 Uiso calc R 1
H H20C -0.2300 0.1908 0.1344 0.074 Uiso calc R 1
C C21 0.3823(2) 0.30202(19) 0.34188(13) 0.0399(5) Uani d . 1
C C22 0.5335(3) 0.2686(2) 0.39741(16) 0.0576(6) Uani d . 1
H H22A 0.5028 0.2529 0.4604 0.086 Uiso calc R 1
H H22B 0.5805 0.3357 0.3863 0.086 Uiso calc R 1
H H22C 0.6146 0.1955 0.3813 0.086 Uiso calc R 1
O O1W 0.2901(2) 0.00775(14) 0.43614(12) 0.0567(4) Uani d . 1
H H1WA 0.3031 0.0826 0.4108 0.070(8) Uiso d . 1
H H1WB 0.2780 0.0170 0.4826 0.30(4) Uiso d . 1
O O2W 0.1964(3) 0.0360(3) 0.61170(14) 0.0812(6) Uani d . 1
H H2WA 0.1671 0.1024 0.6022 0.13(2) Uiso d . 1
H H2WB 0.1013 0.0375 0.6368 0.139(16) Uiso d . 1
O O3W 0.4248(2) 0.1469(2) 0.63610(18) 0.0914(7) Uani d . 1
H H3WA 0.5088 0.1076 0.6083 0.091(11) Uiso d . 1
H H3WB 0.4604 0.1624 0.6875 0.18(2) Uiso d . 1
O O4W 0.5080(2) 0.56612(16) 0.21655(16) 0.0819(6) Uani d . 1
H H4WA 0.6103 0.5220 0.2098 0.085(10) Uiso d . 1
H H4WB 0.4635 0.5085 0.2389 0.103(12) Uiso d . 1
O O5W 0.4092(3) 0.81922(17) 0.22246(14) 0.0772(6) Uani d . 1
H H5WA 0.4297 0.7432 0.2268 0.080(10) Uiso d . 1
H H5WB 0.3272 0.8234 0.2554 0.17(2) Uiso d . 1
O O6W 0.1096(2) -0.02700(15) 0.30287(12) 0.0592(4) Uani d . 1
H H6WA 0.0627 0.0545 0.2760 0.082(9) Uiso d . 1
H H6WB 0.1642 0.0000 0.3400 0.161(18) Uiso d . 1

loop_
_atom_site_aniso_label
_atom_site_aniso_U_11
_atom_site_aniso_U_22
_atom_site_aniso_U_33
_atom_site_aniso_U_12
_atom_site_aniso_U_13
_atom_site_aniso_U_23
Mn 0.03681(18) 0.02715(17) 0.03107(17) -0.00713(12) 0.00063(12) -0.00511(11)
O1 0.0391(8) 0.0549(9) 0.0551(9) -0.0131(7) 0.0003(7) -0.0183(7)
O2 0.0579(10) 0.0514(10) 0.0519(9) -0.0249(8) 0.0013(7) -0.0086(7)
O3 0.0504(9) 0.0487(9) 0.0446(9) -0.0162(7) 0.0017(7) -0.0035(7)
O4 0.0431(8) 0.0404(8) 0.0479(9) -0.0090(6) -0.0052(7) -0.0058(7)
N1 0.0417(9) 0.0353(9) 0.0366(9) -0.0122(7) 0.0025(7) -0.0089(7)
N2 0.0489(10) 0.0310(8) 0.0326(9) -0.0115(7) 0.0006(7) -0.0065(7)
N3 0.0495(10) 0.0320(9) 0.0340(9) -0.0082(8) -0.0002(8) -0.0068(7)
N4 0.0417(9) 0.0379(9) 0.0348(9) -0.0052(7) -0.0004(7) -0.0092(7)
C1 0.0497(12) 0.0344(11) 0.0450(12) -0.0122(9) 0.0014(10) -0.0098(9)
C2 0.0443(12) 0.0395(12) 0.0587(14) -0.0078(10) -0.0027(10) -0.0185(10)
C3 0.0407(12) 0.0544(14) 0.0553(14) -0.0120(10) 0.0079(10) -0.0274(11)
C4 0.0466(12) 0.0530(13) 0.0375(11) -0.0198(10) 0.0077(9) -0.0144(9)
C5 0.0417(11) 0.0382(11) 0.0327(10) -0.0155(9) 0.0019(8) -0.0104(8)
C6 0.0556(13) 0.0395(11) 0.0316(10) -0.0190(10) 0.0047(9) -0.0059(8)
C7 0.0520(13) 0.0342(11) 0.0392(11) -0.0123(9) -0.0010(9) -0.0058(8)
C8 0.0720(16) 0.0378(12) 0.0405(12) -0.0146(11) 0.0032(11) -0.0006(9)
C9 0.0719(16) 0.0416(13) 0.0589(16) -0.0143(12) 0.0001(12) 0.0035(11)
C10 0.0750(17) 0.0353(12) 0.0701(17) -0.0155(12) 0.0096(13) -0.0081(11)
C11 0.0665(15) 0.0360(12) 0.0536(14) -0.0103(11) 0.0073(11) -0.0120(10)
C12 0.0553(13) 0.0353(11) 0.0421(12) -0.0117(10) 0.0017(10) -0.0078(9)
C13 0.0587(14) 0.0331(11) 0.0427(12) -0.0014(10) 0.0058(10) -0.0116(9)
C14 0.0481(12) 0.0410(11) 0.0343(11) -0.0042(9) 0.0012(9) -0.0118(9)
C15 0.0778(18) 0.0511(14) 0.0487(14) -0.0061(13) 0.0186(12) -0.0176(11)
C16 0.0758(18) 0.0690(17) 0.0383(13) -0.0157(14) 0.0151(12) -0.0153(12)
C17 0.0607(15) 0.0579(15) 0.0386(12) -0.0159(12) 0.0033(11) -0.0013(10)
C18 0.0547(13) 0.0380(11) 0.0436(12) -0.0076(10) 0.0010(10) -0.0029(9)
C19 0.0418(12) 0.0518(13) 0.0311(10) -0.0206(10) 0.0081(9) -0.0150(9)
C20 0.0476(13) 0.0617(14) 0.0465(13) -0.0258(11) 0.0011(10) -0.0144(11)
C21 0.0362(11) 0.0473(12) 0.0329(10) -0.0055(9) 0.0035(8) -0.0138(9)
C22 0.0445(13) 0.0690(16) 0.0508(14) -0.0004(12) -0.0108(11) -0.0150(12)
O1W 0.0722(11) 0.0445(9) 0.0502(10) -0.0161(8) 0.0028(8) -0.0054(7)
O2W 0.0723(14) 0.105(2) 0.0708(14) -0.0352(12) 0.0181(11) -0.0214(12)
O3W 0.0600(12) 0.0983(16) 0.1221(19) -0.0099(11) 0.0115(12) -0.0648(15)
O4W 0.0647(13) 0.0402(10) 0.1278(19) -0.0123(9) 0.0159(11) 0.0025(10)
O5W 0.0905(15) 0.0564(13) 0.0820(14) -0.0182(10) 0.0101(12) -0.0188(10)
O6W 0.0592(10) 0.0523(10) 0.0660(11) -0.0178(8) 0.0009(9) -0.0097(8)

loop_
_atom_type_symbol
_atom_type_description
_atom_type_scat_dispersion_real
_atom_type_scat_dispersion_imag
_atom_type_scat_source
C C 0.0033 0.0016 'International Tables Vol C Tables 4.2.6.8 and 6.1.1.4'
H H 0.0000 0.0000 'International Tables Vol C Tables 4.2.6.8 and 6.1.1.4'
Mn Mn 0.3368 0.7283 'International Tables Vol C Tables 4.2.6.8 and 6.1.1.4'
N N 0.0061 0.0033 'International Tables Vol C Tables 4.2.6.8 and 6.1.1.4'
O O 0.0106 0.0060 'International Tables Vol C Tables 4.2.6.8 and 6.1.1.4'

loop_
_geom_angle_atom_site_label_1
_geom_angle_atom_site_label_2
_geom_angle_atom_site_label_3
_geom_angle
O1 Mn N3 131.76(6)
O1 Mn O4 143.52(5)
N3 Mn O4 81.25(6)
O1 Mn N2 115.12(6)
N3 Mn N2 70.09(6)
O4 Mn N2 88.15(6)
O1 Mn O3 89.34(5)
N3 Mn O3 122.24(6)
O4 Mn O3 55.61(5)
N2 Mn O3 134.37(6)
O1 Mn N4 84.05(6)
N3 Mn N4 69.42(6)
O4 Mn N4 97.39(6)
N2 Mn N4 137.68(6)
O3 Mn N4 79.35(5)
O1 Mn N1 79.49(5)
N3 Mn N1 136.20(6)
O4 Mn N1 84.34(5)
N2 Mn N1 68.30(6)
O3 Mn N1 80.28(5)
N4 Mn N1 153.85(6)
O1 Mn O2 54.45(5)
N3 Mn O2 81.85(6)
O4 Mn O2 162.02(5)
N2 Mn O2 80.34(5)
O3 Mn O2 140.89(5)
N4 Mn O2 82.32(5)
N1 Mn O2 103.87(5)
C19 O1 Mn 97.99(12)
C19 O2 Mn 86.39(12)
C21 O3 Mn 91.80(12)
C21 O4 Mn 92.38(12)
C1 N1 C5 117.49(17)
C1 N1 Mn 125.96(14)
C5 N1 Mn 116.50(12)
C6 N2 C7 123.33(17)
C6 N2 Mn 120.53(13)
C7 N2 Mn 116.07(12)
C13 N3 C12 122.54(17)
C13 N3 Mn 119.87(14)
C12 N3 Mn 117.58(12)
C18 N4 C14 117.34(18)
C18 N4 Mn 127.12(14)
C14 N4 Mn 115.54(13)
N1 C1 C2 123.4(2)
N1 C1 H1 118.3
C2 C1 H1 118.3
C3 C2 C1 118.9(2)
C3 C2 H2 120.5
C1 C2 H2 120.5
C2 C3 C4 118.8(2)
C2 C3 H3 120.6
C4 C3 H3 120.6
C5 C4 C3 118.7(2)
C5 C4 H4 120.6
C3 C4 H4 120.6
N1 C5 C4 122.72(18)
N1 C5 C6 114.99(17)
C4 C5 C6 122.28(18)
N2 C6 C5 119.34(18)
N2 C6 H6 120.3
C5 C6 H6 120.3
N2 C7 C8 115.54(18)
N2 C7 C12 106.62(15)
C8 C7 C12 111.62(17)
N2 C7 H7 107.6
C8 C7 H7 107.6
C12 C7 H7 107.6
C7 C8 C9 111.09(19)
C7 C8 H8A 109.4
C9 C8 H8A 109.4
C7 C8 H8B 109.4
C9 C8 H8B 109.4
H8A C8 H8B 108.0
C10 C9 C8 110.9(2)
C10 C9 H9A 109.5
C8 C9 H9A 109.5
C10 C9 H9B 109.5
C8 C9 H9B 109.5
H9A C9 H9B 108.1
C9 C10 C11 110.6(2)
C9 C10 H10A 109.5
C11 C10 H10A 109.5
C9 C10 H10B 109.5
C11 C10 H10B 109.5
H10A C10 H10B 108.1
C12 C11 C10 110.97(19)
C12 C11 H11A 109.4
C10 C11 H11A 109.4
C12 C11 H11B 109.4
C10 C11 H11B 109.4
H11A C11 H11B 108.0
N3 C12 C11 116.19(18)
N3 C12 C7 106.13(16)
C11 C12 C7 111.00(17)
N3 C12 H12 107.7
C11 C12 H12 107.7
C7 C12 H12 107.7
N3 C13 C14 119.20(18)
N3 C13 H13 120.4
C14 C13 H13 120.4
N4 C14 C15 122.6(2)
N4 C14 C13 115.85(18)
C15 C14 C13 121.57(19)
C16 C15 C14 119.3(2)
C16 C15 H15 120.3
C14 C15 H15 120.3
C15 C16 C17 118.8(2)
C15 C16 H16 120.6
C17 C16 H16 120.6
C16 C17 C18 118.8(2)
C16 C17 H17 120.6
C18 C17 H17 120.6
N4 C18 C17 123.2(2)
N4 C18 H18 118.4
C17 C18 H18 118.4
O2 C19 O1 121.13(19)
O2 C19 C20 120.55(19)
O1 C19 C20 118.29(19)
C19 C20 H20A 109.5
C19 C20 H20B 109.5
H20A C20 H20B 109.5
C19 C20 H20C 109.5
H20A C20 H20C 109.5
H20B C20 H20C 109.5
O3 C21 O4 120.18(18)
O3 C21 C22 120.3(2)
O4 C21 C22 119.5(2)
C21 C22 H22A 109.5
C21 C22 H22B 109.5
H22A C22 H22B 109.5
C21 C22 H22C 109.5
H22A C22 H22C 109.5
H22B C22 H22C 109.5
H1WA O1W H1WB 98
H2WA O2W H2WB 88
H3WA O3W H3WB 108
H4WA O4W H4WB 100
H5WA O5W H5WB 91
H6WA O6W H6WB 88

loop_
_geom_bond_atom_site_label_1
_geom_bond_atom_site_label_2
_geom_bond_distance
Mn O1 2.2425(15)
Mn N3 2.2979(16)
Mn O4 2.3232(14)
Mn N2 2.3257(16)
Mn O3 2.3395(14)
Mn N4 2.3899(17)
Mn N1 2.4166(16)
Mn O2 2.4997(15)
O1 C19 1.261(2)
O2 C19 1.244(3)
O3 C21 1.251(3)
O4 C21 1.258(2)
N1 C1 1.328(3)
N1 C5 1.347(2)
N2 C6 1.263(3)
N2 C7 1.465(2)
N3 C13 1.258(3)
N3 C12 1.466(3)
N4 C18 1.330(3)
N4 C14 1.336(3)
C1 C2 1.387(3)
C1 H1 0.9400
C2 C3 1.370(3)
C2 H2 0.9400
C3 C4 1.388(3)
C3 H3 0.9400
C4 C5 1.384(3)
C4 H4 0.9400
C5 C6 1.473(3)
C6 H6 0.9400
C7 C8 1.518(3)
C7 C12 1.526(3)
C7 H7 0.9900
C8 C9 1.520(3)
C8 H8A 0.9800
C8 H8B 0.9800
C9 C10 1.505(4)
C9 H9A 0.9800
C9 H9B 0.9800
C10 C11 1.521(3)
C10 H10A 0.9800
C10 H10B 0.9800
C11 C12 1.514(3)
C11 H11A 0.9800
C11 H11B 0.9800
C12 H12 0.9900
C13 C14 1.472(3)
C13 H13 0.9400
C14 C15 1.382(3)
C15 C16 1.366(3)
C15 H15 0.9400
C16 C17 1.369(3)
C16 H16 0.9400
C17 C18 1.382(3)
C17 H17 0.9400
C18 H18 0.9400
C19 C20 1.504(3)
C20 H20A 0.9700
C20 H20B 0.9700
C20 H20C 0.9700
C21 C22 1.503(3)
C22 H22A 0.9700
C22 H22B 0.9700
C22 H22C 0.9700
O1W H1WA 0.922
O1W H1WB 0.728
O2W H2WA 0.724
O2W H2WB 0.862
O3W H3WA 0.846
O3W H3WB 0.929
O4W H4WA 0.868
O4W H4WB 0.875
O5W H5WA 0.839
O5W H5WB 0.818
O6W H6WA 0.933
O6W H6WB 0.916

loop_
_geom_hbond_atom_site_label_D
_geom_hbond_atom_site_label_H
_geom_hbond_atom_site_label_A
_geom_hbond_site_symmetry_A
_geom_hbond_distance_DH
_geom_hbond_distance_HA
_geom_hbond_distance_DA
_geom_hbond_angle_DHA
O1W H1WA O3 . 0.922 1.793 2.705(2) 169
O1W H1WB O2W . 0.728 2.054 2.770(3) 168
O2W H2WA O3W . 0.724 2.523 2.738(3) 100
O2W H2WB O6W 2_556 0.862 1.975 2.835(3) 176
O3W H3WA O1W 2_656 0.846 1.972 2.807(3) 169
O3W H3WB O5W 2_666 0.929 1.915 2.821(3) 165
O4W H4WA O2 1_655 0.868 1.986 2.845(2) 170
O4W H4WB O4 . 0.875 1.892 2.759(2) 171
O5W H5WA O4W . 0.839 1.993 2.821(3) 169
O5W H5WB O6W 1_565 0.818 2.281 2.937(3) 138
O6W H6WA O1 . 0.933 1.820 2.741(2) 169
O6W H6WB O1W . 0.916 1.915 2.803(3) 163

loop_
_geom_torsion_atom_site_label_1
_geom_torsion_atom_site_label_2
_geom_torsion_atom_site_label_3
_geom_torsion_atom_site_label_4
_geom_torsion
N3 Mn O1 C19 28.31(15)
O4 Mn O1 C19 178.17(11)
N2 Mn O1 C19 -56.78(13)
O3 Mn O1 C19 163.13(12)
N4 Mn O1 C19 83.77(12)
N1 Mn O1 C19 -116.63(13)
O2 Mn O1 C19 -1.03(11)
O1 Mn O2 C19 1.03(11)
N3 Mn O2 C19 -157.30(13)
O4 Mn O2 C19 -177.43(15)
N2 Mn O2 C19 131.64(13)
O3 Mn O2 C19 -24.61(16)
N4 Mn O2 C19 -87.12(12)
N1 Mn O2 C19 67.00(12)
O1 Mn O3 C21 170.16(12)
N3 Mn O3 C21 -48.56(14)
O4 Mn O3 C21 0.94(11)
N2 Mn O3 C21 44.52(15)
N4 Mn O3 C21 -105.77(12)
N1 Mn O3 C21 90.71(12)
O2 Mn O3 C21 -169.22(11)
O1 Mn O4 C21 -19.26(17)
N3 Mn O4 C21 138.47(13)
N2 Mn O4 C21 -151.39(12)
O3 Mn O4 C21 -0.93(11)
N4 Mn O4 C21 70.72(12)
N1 Mn O4 C21 -83.02(12)
O2 Mn O4 C21 158.63(16)
O1 Mn N1 C1 -55.50(16)
N3 Mn N1 C1 162.74(15)
O4 Mn N1 C1 91.65(16)
N2 Mn N1 C1 -178.08(18)
O3 Mn N1 C1 35.63(16)
N4 Mn N1 C1 -3.6(2)
O2 Mn N1 C1 -104.60(16)
O1 Mn N1 C5 127.40(14)
N3 Mn N1 C5 -14.36(17)
O4 Mn N1 C5 -85.44(13)
N2 Mn N1 C5 4.82(13)
O3 Mn N1 C5 -141.47(14)
N4 Mn N1 C5 179.31(13)
O2 Mn N1 C5 78.31(14)
O1 Mn N2 C6 -71.18(17)
N3 Mn N2 C6 161.05(17)
O4 Mn N2 C6 79.68(16)
O3 Mn N2 C6 44.99(19)
N4 Mn N2 C6 178.64(14)
N1 Mn N2 C6 -4.96(15)
O2 Mn N2 C6 -114.19(16)
O1 Mn N2 C7 111.51(14)
N3 Mn N2 C7 -16.27(13)
O4 Mn N2 C7 -97.64(14)
O3 Mn N2 C7 -132.33(13)
N4 Mn N2 C7 1.33(18)
N1 Mn N2 C7 177.72(15)
O2 Mn N2 C7 68.49(14)
O1 Mn N3 C13 57.80(19)
O4 Mn N3 C13 -104.62(17)
N2 Mn N3 C13 164.18(18)
O3 Mn N3 C13 -65.21(19)
N4 Mn N3 C13 -3.27(16)
N1 Mn N3 C13 -176.88(15)
O2 Mn N3 C13 81.55(17)
O1 Mn N3 C12 -121.46(14)
O4 Mn N3 C12 76.12(14)
N2 Mn N3 C12 -15.08(14)
O3 Mn N3 C12 115.53(14)
N4 Mn N3 C12 177.47(15)
N1 Mn N3 C12 3.86(18)
O2 Mn N3 C12 -97.71(14)
O1 Mn N4 C18 43.76(17)
N3 Mn N4 C18 -177.26(18)
O4 Mn N4 C18 -99.54(17)
N2 Mn N4 C18 165.06(16)
O3 Mn N4 C18 -46.69(17)
N1 Mn N4 C18 -7.3(2)
O2 Mn N4 C18 98.60(17)
O1 Mn N4 C14 -136.26(15)
N3 Mn N4 C14 2.72(14)
O4 Mn N4 C14 80.45(15)
N2 Mn N4 C14 -14.95(19)
O3 Mn N4 C14 133.30(15)
N1 Mn N4 C14 172.66(14)
O2 Mn N4 C14 -81.41(15)
C5 N1 C1 C2 0.1(3)
Mn N1 C1 C2 -176.94(15)
N1 C1 C2 C3 0.3(3)
C1 C2 C3 C4 0.0(3)
C2 C3 C4 C5 -0.7(3)
C1 N1 C5 C4 -0.9(3)
Mn N1 C5 C4 176.47(15)
C1 N1 C5 C6 178.17(18)
Mn N1 C5 C6 -4.5(2)
C3 C4 C5 N1 1.2(3)
C3 C4 C5 C6 -177.80(19)
C7 N2 C6 C5 -178.27(18)
Mn N2 C6 C5 4.6(3)
N1 C5 C6 N2 0.1(3)
C4 C5 C6 N2 179.21(19)
C6 N2 C7 C8 -10.0(3)
Mn N2 C7 C8 167.23(15)
C6 N2 C7 C12 -134.7(2)
Mn N2 C7 C12 42.56(19)
N2 C7 C8 C9 -176.28(19)
C12 C7 C8 C9 -54.2(3)
C7 C8 C9 C10 56.3(3)
C8 C9 C10 C11 -57.9(3)
C9 C10 C11 C12 57.8(3)
C13 N3 C12 C11 -13.9(3)
Mn N3 C12 C11 165.37(15)
C13 N3 C12 C7 -137.8(2)
Mn N3 C12 C7 41.4(2)
C10 C11 C12 N3 -176.85(19)
C10 C11 C12 C7 -55.5(3)
N2 C7 C12 N3 -51.9(2)
C8 C7 C12 N3 -178.90(18)
N2 C7 C12 C11 -178.96(17)
C8 C7 C12 C11 54.0(2)
C12 N3 C13 C14 -177.34(18)
Mn N3 C13 C14 3.4(3)
C18 N4 C14 C15 -0.8(3)
Mn N4 C14 C15 179.20(18)
C18 N4 C14 C13 177.84(19)
Mn N4 C14 C13 -2.1(2)
N3 C13 C14 N4 -0.7(3)
N3 C13 C14 C15 177.9(2)
N4 C14 C15 C16 1.1(4)
C13 C14 C15 C16 -177.4(2)
C14 C15 C16 C17 -0.9(4)
C15 C16 C17 C18 0.4(4)
C14 N4 C18 C17 0.3(3)
Mn N4 C18 C17 -179.74(17)
C16 C17 C18 N4 -0.1(4)
Mn O2 C19 O1 -1.75(19)
Mn O2 C19 C20 -179.73(18)
Mn O1 C19 O2 2.0(2)
Mn O1 C19 C20 179.99(15)
Mn O3 C21 O4 -1.7(2)
Mn O3 C21 C22 177.48(17)
Mn O4 C21 O3 1.7(2)
Mn O4 C21 C22 -177.47(17)
